data_2013425
loop_
_publ_author_name
' Seamans, Gary '
' Walsh, Jerry L. '
' Krawiec, Mariusz '
' Pennington, William T. '

_publ_section_title
;A ruthenium complex with 1,5-diphenyl-3-thiocarbazone (dithizone) as
 monodentate ligands:
 bis(2,2'-bipyridyl-\k^2^<i>N</i>,<i>N</i>')bis(dithizonato-\k<i>S</i>)ruthenium(II)
;
_journal_issue 7
_journal_name_full 'Acta Crystallographica Section C'
_journal_page_first m268
_journal_page_last m270
_journal_paper_doi 10.1107/S0108270103009338
_journal_volume 59
_journal_year 2003
_chemical_formula_iupac '[Ru (C13 H11 N4 S)2 (C15 H8 N2)2]'
_chemical_formula_moiety 'C46 H38 N12 Ru1 S2'
_chemical_formula_sum 'C46 H38 N12 Ru S2'
_chemical_formula_weight 924.07
_space_group_IT_number 15
_symmetry_cell_setting monoclinic
_symmetry_space_group_name_Hall '-C 2yc'
_symmetry_space_group_name_H-M 'C 1 2/c 1'
_atom_sites_solution_hydrogens geom
_atom_sites_solution_primary direct
_atom_sites_solution_secondary difmap
_cell_angle_alpha 90.00
_cell_angle_beta 98.107(6)
_cell_angle_gamma 90.00
_cell_formula_units_Z 4
_cell_length_a 18.831(5)
_cell_length_b 16.423(4)
_cell_length_c 14.650(4)
_cell_measurement_reflns_used 12728
_cell_measurement_temperature 300(2)
_cell_measurement_theta_max 26.3714
_cell_measurement_theta_min 2.4245
_cell_volume 4485(2)
_computing_cell_refinement CrystalClear
_computing_data_collection 'CrystalClear (Rigaku Corporation, 1998--2001)'
_computing_data_reduction CrystalClear
_computing_molecular_graphics SHELXL97
_computing_publication_material 'SHELXL97, PLATON (Spek, 2003)'
_computing_structure_refinement 'SHELXL97 (Sheldrick, 1997)'
_computing_structure_solution 'SHELXS97 (Sheldrick, 1990)'
_diffrn_ambient_temperature 300(2)
_diffrn_detector_area_resol_mean 14.6199
_diffrn_measured_fraction_theta_full 0.998
_diffrn_measured_fraction_theta_max 0.998
_diffrn_measurement_device 'Mercury CCD (2x2 bin mode)'
_diffrn_measurement_method dtprofit.ref
_diffrn_radiation_monochromator graphite
_diffrn_radiation_source 'Sealed tube'
_diffrn_radiation_type 'Mo K\a'
_diffrn_radiation_wavelength 0.7107
_diffrn_reflns_av_R_equivalents 0.0829
_diffrn_reflns_av_sigmaI/netI 0.0547
_diffrn_reflns_limit_h_max 23
_diffrn_reflns_limit_h_min -23
_diffrn_reflns_limit_k_max 20
_diffrn_reflns_limit_k_min -20
_diffrn_reflns_limit_l_max 18
_diffrn_reflns_limit_l_min -16
_diffrn_reflns_number 21449
_diffrn_reflns_reduction_process 'Lp corrections applied'
_diffrn_reflns_theta_full 26.37
_diffrn_reflns_theta_max 26.37
_diffrn_reflns_theta_min 2.48
_exptl_absorpt_coefficient_mu 0.490
_exptl_absorpt_correction_T_max 0.929
_exptl_absorpt_correction_T_min 0.766
_exptl_absorpt_correction_type multi-scan
_exptl_absorpt_process_details '(Jacobson, 1998)'
_exptl_crystal_colour Black
_exptl_crystal_density_diffrn 1.368
_exptl_crystal_density_method 'not measured'
_exptl_crystal_description Prism
_exptl_crystal_F_000 1896
_exptl_crystal_size_max 0.5000
_exptl_crystal_size_mid 0.1500
_exptl_crystal_size_min 0.1500
_refine_diff_density_max 0.418
_refine_diff_density_min -0.262
_refine_ls_extinction_method none
_refine_ls_goodness_of_fit_ref 1.080
_refine_ls_hydrogen_treatment constr
_refine_ls_matrix_type full
_refine_ls_number_parameters 276
_refine_ls_number_reflns 4596
_refine_ls_number_restraints 0
_refine_ls_restrained_S_all 1.080
_refine_ls_R_factor_all 0.1056
_refine_ls_R_factor_gt 0.0708
_refine_ls_shift/su_max 0.000
_refine_ls_shift/su_mean 0.000
_refine_ls_structure_factor_coef Fsqd
_refine_ls_weighting_details 'calc w=1/[\s^2^(Fo^2^)+(0.0377P)^2^+13.5485P] where P=(Fo^2^+2Fc^2^)/3'
_refine_ls_weighting_scheme calc
_refine_ls_wR_factor_gt 0.1254
_refine_ls_wR_factor_ref 0.1387
_reflns_number_gt 3497
_reflns_number_total 4596
_reflns_threshold_expression I>2\s(I)
_cod_data_source_file fg1686.cif
_cod_data_source_block I
_cod_depositor_comments
;
The following automatic conversions were performed:

'_exptl_absorpt_correction_type' value 'Multi-scan' changed to
'multi-scan' according to
/home/saulius/struct/CIF-dictionaries/cif_core.dic dictionary named
'cif_core.dic' version 2.4.1 from 2010-06-29.

Automatic conversion script
Id: cif_fix_values 1715 2011-07-08 13:25:40Z adriana 
;
_cod_original_cell_volume 4485.3(19)
_cod_original_sg_symbol_H-M 'C 2/c'
_cod_original_formula_sum 'C46 H38 N12 Ru1 S2'
_cod_database_code 2013425
_cod_database_fobs_code 2013425

loop_
_symmetry_equiv_pos_as_xyz
'x, y, z'
'-x, y, -z+1/2'
'x+1/2, y+1/2, z'
'-x+1/2, y+1/2, -z+1/2'
'-x, -y, -z'
'x, -y, z-1/2'
'-x+1/2, -y+1/2, -z'
'x+1/2, -y+1/2, z-1/2'

loop_
_atom_site_label
_atom_site_fract_x
_atom_site_fract_y
_atom_site_fract_z
_atom_site_U_iso_or_equiv
_atom_site_adp_type
_atom_site_calc_flag
_atom_site_refinement_flags
_atom_site_occupancy
_atom_site_disorder_assembly
_atom_site_disorder_group
_atom_site_type_symbol
Ru1 0.5000 0.15328(3) 0.2500 0.05113(18) Uani d S 1 . . Ru
S1 0.57543(7) 0.04228(8) 0.21411(9) 0.0611(4) Uani d . 1 . . S
N1 0.7159(3) 0.0874(3) 0.2470(3) 0.0756(13) Uani d . 1 . . N
N2 0.7149(3) 0.0522(3) 0.3295(3) 0.0774(13) Uani d . 1 . . N
H2 0.6755 0.0312 0.3420 0.093 Uiso calc R 1 . . H
N3 0.6650(3) 0.1237(3) 0.1073(3) 0.0752(13) Uani d . 1 . . N
N4 0.6128(3) 0.1157(3) 0.0444(3) 0.0764(13) Uani d . 1 . . N
N5 0.4289(2) 0.2455(2) 0.2712(3) 0.0540(10) Uani d . 1 . . N
N6 0.4385(2) 0.1601(2) 0.1233(2) 0.0543(9) Uani d . 1 . . N
C1 0.6553(3) 0.0852(3) 0.1909(4) 0.0640(13) Uani d . 1 . . C
C2 0.7755(3) 0.0488(3) 0.3950(4) 0.0741(15) Uani d . 1 . . C
C3 0.7708(4) 0.0102(4) 0.4781(5) 0.0908(19) Uani d . 1 . . C
H3 0.7272 -0.0108 0.4900 0.109 Uiso calc R 1 . . H
C4 0.8306(5) 0.0031(5) 0.5425(5) 0.113(3) Uani d . 1 . . C
H4 0.8275 -0.0244 0.5973 0.136 Uiso calc R 1 . . H
C5 0.8951(5) 0.0359(6) 0.5278(6) 0.122(3) Uani d . 1 . . C
H5 0.9350 0.0330 0.5731 0.146 Uiso calc R 1 . . H
C6 0.8994(4) 0.0728(5) 0.4447(7) 0.113(3) Uani d . 1 . . C
H6 0.9433 0.0934 0.4332 0.136 Uiso calc R 1 . . H
C7 0.8404(3) 0.0802(4) 0.3780(5) 0.0895(19) Uani d . 1 . . C
H7 0.8443 0.1060 0.3224 0.107 Uiso calc R 1 . . H
C8 0.6215(3) 0.1576(4) -0.0393(4) 0.0775(16) Uani d . 1 . . C
C9 0.5853(4) 0.1291(4) -0.1183(4) 0.108(2) Uani d . 1 . . C
H9 0.5553 0.0842 -0.1170 0.129 Uiso calc R 1 . . H
C10 0.5922(6) 0.1661(5) -0.2016(5) 0.136(3) Uani d . 1 . . C
H10 0.5683 0.1449 -0.2563 0.164 Uiso calc R 1 . . H
C11 0.6343(5) 0.2337(5) -0.2032(5) 0.135(3) Uani d . 1 . . C
H11 0.6376 0.2599 -0.2587 0.162 Uiso calc R 1 . . H
C12 0.6703(5) 0.2621(5) -0.1251(6) 0.131(3) Uani d . 1 . . C
H12 0.6994 0.3078 -0.1263 0.157 Uiso calc R 1 . . H
C13 0.6649(4) 0.2240(5) -0.0415(5) 0.107(2) Uani d . 1 . . C
H13 0.6908 0.2437 0.0127 0.129 Uiso calc R 1 . . H
C14 0.4279(3) 0.2859(3) 0.3493(4) 0.0788(16) Uani d . 1 . . C
H14 0.4588 0.2702 0.4015 0.095 Uiso calc R 1 . . H
C15 0.3822(4) 0.3505(4) 0.3551(5) 0.099(2) Uani d . 1 . . C
H15 0.3831 0.3789 0.4101 0.118 Uiso calc R 1 . . H
C16 0.3356(4) 0.3726(4) 0.2791(6) 0.114(3) Uani d . 1 . . C
H16 0.3036 0.4152 0.2823 0.137 Uiso calc R 1 . . H
C17 0.3365(4) 0.3317(4) 0.1991(5) 0.092(2) Uani d . 1 . . C
H17 0.3050 0.3465 0.1470 0.111 Uiso calc R 1 . . H
C18 0.3840(3) 0.2681(3) 0.1944(4) 0.0657(13) Uani d . 1 . . C
C19 0.3886(3) 0.2201(3) 0.1118(3) 0.0632(13) Uani d . 1 . . C
C20 0.3461(3) 0.2324(4) 0.0279(4) 0.0851(18) Uani d . 1 . . C
H20 0.3130 0.2748 0.0204 0.102 Uiso calc R 1 . . H
C21 0.3535(4) 0.1811(5) -0.0441(4) 0.098(2) Uani d . 1 . . C
H21 0.3259 0.1890 -0.1012 0.117 Uiso calc R 1 . . H
C22 0.4008(3) 0.1197(4) -0.0318(4) 0.0819(17) Uani d . 1 . . C
H22 0.4048 0.0837 -0.0798 0.098 Uiso calc R 1 . . H
C23 0.4434(3) 0.1097(3) 0.0517(3) 0.0660(13) Uani d . 1 . . C
H23 0.4765 0.0673 0.0590 0.079 Uiso calc R 1 . . H

loop_
_atom_site_aniso_label
_atom_site_aniso_U_11
_atom_site_aniso_U_22
_atom_site_aniso_U_33
_atom_site_aniso_U_12
_atom_site_aniso_U_13
_atom_site_aniso_U_23
Ru1 0.0663(4) 0.0446(3) 0.0451(3) 0.000 0.0169(2) 0.000
S1 0.0707(9) 0.0513(7) 0.0655(8) 0.0008(6) 0.0247(7) -0.0019(6)
N1 0.079(3) 0.076(3) 0.076(3) -0.001(3) 0.025(3) 0.001(3)
N2 0.070(3) 0.085(3) 0.079(3) 0.000(3) 0.016(3) 0.001(3)
N3 0.073(3) 0.088(3) 0.068(3) -0.006(3) 0.021(3) -0.002(3)
N4 0.092(4) 0.077(3) 0.066(3) -0.008(3) 0.031(3) 0.001(2)
N5 0.066(2) 0.044(2) 0.055(2) 0.0009(18) 0.017(2) -0.0002(18)
N6 0.066(2) 0.051(2) 0.048(2) -0.003(2) 0.0130(18) 0.0032(19)
C1 0.070(3) 0.062(3) 0.064(3) 0.005(3) 0.022(3) -0.003(3)
C2 0.074(4) 0.068(4) 0.079(4) 0.006(3) 0.005(3) -0.017(3)
C3 0.095(5) 0.088(5) 0.087(5) 0.008(4) 0.005(4) -0.003(4)
C4 0.126(7) 0.118(6) 0.088(5) 0.022(6) -0.007(5) -0.014(4)
C5 0.113(7) 0.128(7) 0.111(7) 0.026(6) -0.031(6) -0.039(6)
C6 0.086(5) 0.110(6) 0.139(7) -0.013(4) 0.001(5) -0.034(6)
C7 0.078(4) 0.078(4) 0.110(5) -0.006(3) 0.002(4) -0.017(4)
C8 0.096(4) 0.078(4) 0.062(3) -0.023(4) 0.024(3) -0.002(3)
C9 0.156(7) 0.100(5) 0.071(4) -0.046(5) 0.031(4) -0.011(4)
C10 0.246(10) 0.107(6) 0.058(4) -0.055(7) 0.026(5) -0.004(4)
C11 0.232(10) 0.110(6) 0.070(5) -0.062(7) 0.047(6) -0.004(4)
C12 0.174(8) 0.124(7) 0.101(6) -0.061(6) 0.037(6) 0.017(5)
C13 0.119(6) 0.113(6) 0.091(5) -0.038(5) 0.020(4) 0.015(4)
C14 0.103(5) 0.062(3) 0.072(4) 0.013(3) 0.017(3) -0.006(3)
C15 0.134(6) 0.066(4) 0.103(5) 0.028(4) 0.043(5) -0.019(4)
C16 0.131(6) 0.077(5) 0.138(7) 0.043(4) 0.029(6) -0.015(5)
C17 0.098(5) 0.067(4) 0.111(5) 0.031(3) 0.009(4) -0.001(4)
C18 0.073(3) 0.051(3) 0.075(4) 0.011(3) 0.015(3) 0.008(3)
C19 0.075(3) 0.057(3) 0.059(3) 0.001(3) 0.011(3) 0.010(2)
C20 0.084(4) 0.089(4) 0.078(4) 0.016(3) -0.001(3) 0.017(4)
C21 0.102(5) 0.132(6) 0.055(4) 0.003(5) -0.004(3) 0.006(4)
C22 0.096(5) 0.103(5) 0.046(3) -0.007(4) 0.010(3) -0.005(3)
C23 0.079(4) 0.064(3) 0.056(3) -0.004(3) 0.013(3) -0.001(3)

loop_
_atom_type_symbol
_atom_type_description
_atom_type_scat_dispersion_real
_atom_type_scat_dispersion_imag
_atom_type_scat_source
C C 0.0033 0.0016 'International Tables Vol C Tables 4.2.6.8 and 6.1.1.4'
H H 0.0000 0.0000 'International Tables Vol C Tables 4.2.6.8 and 6.1.1.4'
N N 0.0061 0.0033 'International Tables Vol C Tables 4.2.6.8 and 6.1.1.4'
S S 0.1246 0.1234 'International Tables Vol C Tables 4.2.6.8 and 6.1.1.4'
Ru Ru -1.2594 0.8363 'International Tables Vol C Tables 4.2.6.8 and 6.1.1.4'

loop_
_geom_angle_atom_site_label_1
_geom_angle_atom_site_label_2
_geom_angle_atom_site_label_3
_geom_angle_site_symmetry_1
_geom_angle_site_symmetry_3
_geom_angle
_geom_angle_publ_flag
N6 Ru1 N6 . 2_655 173.7(2) yes
N6 Ru1 N5 . 2_655 96.84(15) ?
N6 Ru1 N5 2_655 2_655 78.51(16) ?
N6 Ru1 N5 . . 78.51(16) yes
N6 Ru1 N5 2_655 . 96.84(15) ?
N5 Ru1 N5 2_655 . 86.2(2) yes
N6 Ru1 S1 . 2_655 87.93(11) ?
N6 Ru1 S1 2_655 2_655 96.83(11) ?
N5 Ru1 S1 2_655 2_655 175.04(12) ?
N5 Ru1 S1 . 2_655 96.10(11) ?
N6 Ru1 S1 . . 96.83(11) yes
N6 Ru1 S1 2_655 . 87.93(11) yes
N5 Ru1 S1 2_655 . 96.10(10) yes
N5 Ru1 S1 . . 175.04(12) yes
S1 Ru1 S1 2_655 . 81.93(6) yes
C1 S1 Ru1 . . 106.74(18) yes
C1 N1 N2 . . 115.5(5) yes
N1 N2 C2 . . 121.7(5) yes
N1 N2 H2 . . 119.2 ?
C2 N2 H2 . . 119.2 ?
N4 N3 C1 . . 113.9(5) yes
N3 N4 C8 . . 113.8(5) yes
C14 N5 C18 . . 119.7(4) yes
C14 N5 Ru1 . . 125.6(4) yes
C18 N5 Ru1 . . 114.5(3) yes
C23 N6 C19 . . 118.2(4) yes
C23 N6 Ru1 . . 125.4(3) yes
C19 N6 Ru1 . . 116.5(3) yes
N1 C1 N3 . . 108.9(5) yes
N1 C1 S1 . . 126.2(4) yes
N3 C1 S1 . . 125.0(4) yes
C7 C2 C3 . . 119.7(6) ?
C7 C2 N2 . . 121.7(6) ?
C3 C2 N2 . . 118.5(6) ?
C4 C3 C2 . . 119.8(7) ?
C4 C3 H3 . . 120.1 ?
C2 C3 H3 . . 120.1 ?
C3 C4 C5 . . 121.3(8) ?
C3 C4 H4 . . 119.4 ?
C5 C4 H4 . . 119.4 ?
C4 C5 C6 . . 118.4(8) ?
C4 C5 H5 . . 120.8 ?
C6 C5 H5 . . 120.8 ?
C5 C6 C7 . . 121.7(8) ?
C5 C6 H6 . . 119.2 ?
C7 C6 H6 . . 119.2 ?
C2 C7 C6 . . 119.1(7) ?
C2 C7 H7 . . 120.5 ?
C6 C7 H7 . . 120.5 ?
C9 C8 C13 . . 119.4(6) ?
C9 C8 N4 . . 117.6(5) ?
C13 C8 N4 . . 123.0(6) ?
C8 C9 C10 . . 120.4(7) ?
C8 C9 H9 . . 119.8 ?
C10 C9 H9 . . 119.8 ?
C11 C10 C9 . . 119.9(7) ?
C11 C10 H10 . . 120.1 ?
C9 C10 H10 . . 120.1 ?
C12 C11 C10 . . 119.8(7) ?
C12 C11 H11 . . 120.1 ?
C10 C11 H11 . . 120.1 ?
C11 C12 C13 . . 120.5(7) ?
C11 C12 H12 . . 119.7 ?
C13 C12 H12 . . 119.7 ?
C8 C13 C12 . . 119.9(7) ?
C8 C13 H13 . . 120.0 ?
C12 C13 H13 . . 120.0 ?
N5 C14 C15 . . 121.6(6) ?
N5 C14 H14 . . 119.2 ?
C15 C14 H14 . . 119.2 ?
C16 C15 C14 . . 119.4(6) ?
C16 C15 H15 . . 120.3 ?
C14 C15 H15 . . 120.3 ?
C17 C16 C15 . . 119.3(6) ?
C17 C16 H16 . . 120.3 ?
C15 C16 H16 . . 120.3 ?
C16 C17 C18 . . 120.3(6) ?
C16 C17 H17 . . 119.8 ?
C18 C17 H17 . . 119.8 ?
N5 C18 C17 . . 119.7(5) ?
N5 C18 C19 . . 115.9(4) ?
C17 C18 C19 . . 124.4(5) ?
N6 C19 C20 . . 121.4(5) ?
N6 C19 C18 . . 114.3(4) ?
C20 C19 C18 . . 124.3(5) ?
C21 C20 C19 . . 118.9(6) ?
C21 C20 H20 . . 120.5 ?
C19 C20 H20 . . 120.5 ?
C22 C21 C20 . . 119.7(6) ?
C22 C21 H21 . . 120.1 ?
C20 C21 H21 . . 120.1 ?
C21 C22 C23 . . 120.2(6) ?
C21 C22 H22 . . 119.9 ?
C23 C22 H22 . . 119.9 ?
N6 C23 C22 . . 121.5(5) ?
N6 C23 H23 . . 119.2 ?
C22 C23 H23 . . 119.2 ?

loop_
_geom_bond_atom_site_label_1
_geom_bond_atom_site_label_2
_geom_bond_site_symmetry_2
_geom_bond_distance
_geom_bond_publ_flag
Ru1 N6 . 2.048(4) yes
Ru1 N6 2_655 2.048(4) ?
Ru1 N5 2_655 2.074(4) ?
Ru1 N5 . 2.074(4) yes
Ru1 S1 2_655 2.4140(13) ?
Ru1 S1 . 2.4140(13) yes
S1 C1 . 1.737(5) yes
N1 C1 . 1.310(7) yes
N1 N2 . 1.343(6) yes
N2 C2 . 1.385(7) yes
N2 H2 . 0.8600 ?
N3 N4 . 1.256(6) yes
N3 C1 . 1.412(7) yes
N4 C8 . 1.436(7) yes
N5 C14 . 1.326(6) ?
N5 C18 . 1.360(6) ?
N6 C23 . 1.349(6) ?
N6 C19 . 1.355(6) ?
C2 C7 . 1.381(8) ?
C2 C3 . 1.386(8) ?
C3 C4 . 1.368(9) ?
C3 H3 . 0.9300 ?
C4 C5 . 1.373(11) ?
C4 H4 . 0.9300 ?
C5 C6 . 1.373(11) ?
C5 H5 . 0.9300 ?
C6 C7 . 1.377(9) ?
C6 H6 . 0.9300 ?
C7 H7 . 0.9300 ?
C8 C9 . 1.342(8) ?
C8 C13 . 1.366(8) ?
C9 C10 . 1.386(9) ?
C9 H9 . 0.9300 ?
C10 C11 . 1.367(10) ?
C10 H10 . 0.9300 ?
C11 C12 . 1.330(10) ?
C11 H11 . 0.9300 ?
C12 C13 . 1.391(9) ?
C12 H12 . 0.9300 ?
C13 H13 . 0.9300 ?
C14 C15 . 1.376(8) ?
C14 H14 . 0.9300 ?
C15 C16 . 1.365(10) ?
C15 H15 . 0.9300 ?
C16 C17 . 1.353(9) ?
C16 H16 . 0.9300 ?
C17 C18 . 1.384(7) ?
C17 H17 . 0.9300 ?
C18 C19 . 1.457(7) ?
C19 C20 . 1.385(7) ?
C20 C21 . 1.372(9) ?
C20 H20 . 0.9300 ?
C21 C22 . 1.342(9) ?
C21 H21 . 0.9300 ?
C22 C23 . 1.375(7) ?
C22 H22 . 0.9300 ?
C23 H23 . 0.9300 ?

loop_
_geom_torsion_atom_site_label_1
_geom_torsion_atom_site_label_2
_geom_torsion_atom_site_label_3
_geom_torsion_atom_site_label_4
_geom_torsion_site_symmetry_1
_geom_torsion
_geom_torsion_publ_flag
N6 Ru1 S1 C1 . 99.7(2) ?
N6 Ru1 S1 C1 2_655 -76.2(2) ?
N5 Ru1 S1 C1 2_655 2.0(2) ?
S1 Ru1 S1 C1 2_655 -173.4(2) ?
C1 N1 N2 C2 . 178.9(5) yes
C1 N3 N4 C8 . 177.6(5) yes
N6 Ru1 N5 C14 . -180.0(4) ?
N6 Ru1 N5 C14 2_655 -4.3(4) ?
N5 Ru1 N5 C14 2_655 -82.2(4) ?
S1 Ru1 N5 C14 2_655 93.4(4) ?
N6 Ru1 N5 C18 . -5.0(3) ?
N6 Ru1 N5 C18 2_655 170.7(3) ?
N5 Ru1 N5 C18 2_655 92.8(3) ?
S1 Ru1 N5 C18 2_655 -91.7(3) ?
N5 Ru1 N6 C23 2_655 100.4(4) ?
N5 Ru1 N6 C23 . -174.9(4) ?
S1 Ru1 N6 C23 2_655 -78.3(4) ?
S1 Ru1 N6 C23 . 3.3(4) ?
N5 Ru1 N6 C19 2_655 -80.2(3) ?
N5 Ru1 N6 C19 . 4.5(3) ?
S1 Ru1 N6 C19 2_655 101.1(3) ?
S1 Ru1 N6 C19 . -177.2(3) ?
N2 N1 C1 N3 . -179.4(4) yes
N2 N1 C1 S1 . 0.5(7) yes
N4 N3 C1 N1 . 171.3(5) yes
N4 N3 C1 S1 . -8.6(7) yes
Ru1 S1 C1 N1 . 102.0(5) yes
Ru1 S1 C1 N3 . -78.1(5) yes
N1 N2 C2 C7 . -1.2(8) yes
N1 N2 C2 C3 . -178.9(5) yes
C7 C2 C3 C4 . -0.3(9) ?
N2 C2 C3 C4 . 177.4(6) ?
C2 C3 C4 C5 . 2.1(11) ?
C3 C4 C5 C6 . -3.0(12) ?
C4 C5 C6 C7 . 2.3(13) ?
C3 C2 C7 C6 . -0.4(9) ?
N2 C2 C7 C6 . -178.0(6) ?
C5 C6 C7 C2 . -0.7(11) ?
N3 N4 C8 C9 . 154.5(6) yes
N3 N4 C8 C13 . -25.1(9) yes
C13 C8 C9 C10 . 0.6(12) ?
N4 C8 C9 C10 . -179.0(7) ?
C8 C9 C10 C11 . -2.3(14) ?
C9 C10 C11 C12 . 2.4(16) ?
C10 C11 C12 C13 . -0.8(15) ?
C9 C8 C13 C12 . 1.0(12) ?
N4 C8 C13 C12 . -179.4(7) ?
C11 C12 C13 C8 . -0.9(14) ?
C18 N5 C14 C15 . 0.2(8) ?
Ru1 N5 C14 C15 . 174.9(5) ?
N5 C14 C15 C16 . 1.5(10) ?
C14 C15 C16 C17 . -1.6(12) ?
C15 C16 C17 C18 . 0.2(12) ?
C14 N5 C18 C17 . -1.6(8) ?
Ru1 N5 C18 C17 . -176.9(4) ?
C14 N5 C18 C19 . -179.8(5) ?
Ru1 N5 C18 C19 . 4.9(6) ?
C16 C17 C18 N5 . 1.4(10) ?
C16 C17 C18 C19 . 179.5(6) ?
C23 N6 C19 C20 . -3.2(7) ?
Ru1 N6 C19 C20 . 177.3(4) ?
C23 N6 C19 C18 . 176.2(4) ?
Ru1 N6 C19 C18 . -3.2(5) ?
N5 C18 C19 N6 . -1.2(7) ?
C17 C18 C19 N6 . -179.3(5) ?
N5 C18 C19 C20 . 178.2(5) ?
C17 C18 C19 C20 . 0.1(9) ?
N6 C19 C20 C21 . 1.9(9) ?
C18 C19 C20 C21 . -177.5(6) ?
C19 C20 C21 C22 . 0.9(10) ?
C20 C21 C22 C23 . -2.2(10) ?
C19 N6 C23 C22 . 1.8(7) ?
Ru1 N6 C23 C22 . -178.7(4) ?
C21 C22 C23 N6 . 0.9(9) ?
